data_9001684
loop_
_publ_author_name
'Pavese, A.'
'Artioli, G.'
'Prencipe, M.'

_publ_section_title
;
 X-ray single-crystal diffraction study of pyrope in the temperature range
 30-973 K
 T = 30 K
;
_journal_name_full 'American Mineralogist'
_journal_page_first 457
_journal_page_last 464
_journal_volume 80
_journal_year 1995
_chemical_formula_sum 'Al2 Mg3 O12 Si3'
_chemical_name_mineral Pyrope
_space_group_IT_number 230
_symmetry_space_group_name_Hall '-I 4bd 2c 3'
_symmetry_space_group_name_H-M 'I a -3 d'
_cell_angle_alpha 90
_cell_angle_beta 90
_cell_angle_gamma 90
_cell_length_a 11.439
_cell_length_b 11.439
_cell_length_c 11.439
_cell_formula_units_Z 8
_cell_volume 1496.801
_database_code_amcsd 0001740
_diffrn_ambient_temperature 30
_exptl_crystal_density_diffrn 3.578
_cod_original_formula_sum 'Si3 Al2 Mg3 O12'
_cod_database_code 9001684

loop_
_space_group_symop_operation_xyz
x,y,z
1/2+x,1/2+y,1/2+z
z,1/2-x,1/2+y
1/2+z,-x,+y
-y,1/2+z,1/2-x
1/2-y,+z,-x
x,1/2-y,1/2+z
1/2+x,-y,+z
-z,1/2+x,1/2-y
1/2-z,+x,-y
y,1/2-z,1/2+x
1/2+y,-z,+x
-x,1/2+y,1/2-z
1/2-x,+y,-z
3/4+x,1/4-z,3/4-y
1/4+x,3/4-z,1/4-y
3/4-z,1/4+y,3/4+x
1/4-z,3/4+y,1/4+x
3/4+y,1/4-x,3/4-z
1/4+y,3/4-x,1/4-z
3/4-x,1/4+z,3/4+y
1/4-x,3/4+z,1/4+y
3/4+z,1/4-y,3/4-x
1/4+z,3/4-y,1/4-x
3/4-y,1/4+x,3/4+z
1/4-y,3/4+x,1/4+z
1/4+x,1/4+z,1/4+y
3/4+x,3/4+z,3/4+y
1/4-z,1/4-y,1/4-x
3/4-z,3/4-y,3/4-x
1/4+y,1/4+x,1/4+z
3/4+y,3/4+x,3/4+z
1/4-x,1/4-z,1/4-y
3/4-x,3/4-z,3/4-y
1/4+z,1/4+y,1/4+x
3/4+z,3/4+y,3/4+x
1/4-y,1/4-x,1/4-z
3/4-y,3/4-x,3/4-z
1/2+z,x,1/2-y
+z,1/2+x,-y
1/2-y,-z,1/2+x
-y,1/2-z,+x
1/2+x,y,1/2-z
+x,1/2+y,-z
1/2-z,-x,1/2+y
-z,1/2-x,+y
1/2+y,z,1/2-x
+y,1/2+z,-x
1/2-x,-y,1/2+z
-x,1/2-y,+z
1/2-z,1/2+x,y
-z,+x,1/2+y
1/2+y,1/2-z,-x
+y,-z,1/2-x
1/2-x,1/2+y,z
-x,+y,1/2+z
1/2+z,1/2-x,-y
+z,-x,1/2-y
1/2-y,1/2+z,x
-y,+z,1/2+x
1/2+x,1/2-y,-z
+x,-y,1/2-z
3/4-x,3/4+z,1/4-y
1/4-x,1/4+z,3/4-y
3/4+z,3/4-y,1/4+x
1/4+z,1/4-y,3/4+x
3/4-y,3/4+x,1/4-z
1/4-y,1/4+x,3/4-z
3/4+x,3/4-z,1/4+y
1/4+x,1/4-z,3/4+y
3/4-z,3/4+y,1/4-x
1/4-z,1/4+y,3/4-x
3/4+y,3/4-x,1/4+z
1/4+y,1/4-x,3/4+z
1/4-x,3/4-z,3/4+y
3/4-x,1/4-z,1/4+y
1/4+z,3/4+y,3/4-x
3/4+z,1/4+y,1/4-x
1/4-y,3/4-x,3/4+z
3/4-y,1/4-x,1/4+z
1/4+x,3/4+z,3/4-y
3/4+x,1/4+z,1/4-y
1/4-z,3/4-y,3/4+x
3/4-z,1/4-y,1/4+x
1/4+y,3/4+x,3/4-z
3/4+y,1/4+x,1/4-z
-z,-x,-y
1/2-z,1/2-x,1/2-y
y,z,x
1/2+y,1/2+z,1/2+x
-x,-y,-z
1/2-x,1/2-y,1/2-z
z,x,y
1/2+z,1/2+x,1/2+y
-y,-z,-x
1/2-y,1/2-z,1/2-x

loop_
_atom_site_aniso_label
_atom_site_aniso_U_11
_atom_site_aniso_U_22
_atom_site_aniso_U_33
_atom_site_aniso_U_12
_atom_site_aniso_U_13
_atom_site_aniso_U_23
Si 0.00150 0.00196 0.00196 0.00000 0.00000 0.00000
Al 0.00188 0.00188 0.00188 -0.00002 -0.00002 -0.00002
Mg 0.00418 0.00418 0.00261 0.00075 0.00000 0.00000
O 0.00290 0.00354 0.00238 0.00036 -0.00064 0.00005

loop_
_atom_site_label
_atom_site_fract_x
_atom_site_fract_y
_atom_site_fract_z
Si 0.37500 0.00000 0.25000
Al 0.00000 0.00000 0.00000
Mg 0.00000 0.25000 0.12500
O 0.03291 0.05069 0.65331

loop_
_cod_related_entry_id
_cod_related_entry_database
_cod_related_entry_code
1 AMCSD 0001740
